data_2012140
loop_
_publ_author_name
'Zakaria, Choudhury M.'
'Ferguson, George'
'Lough, Alan J.'
'Glidewell, Christopher'

_publ_section_title
;
 Hydrogen-bonded adducts of ferrocene-1,1'-diylbis(diphenylmethanol):
 monomeric and dimeric 1:1 adducts with 1,2-bis(4-pyridyl)ethane and
 1,2-diaminoethane
;
_journal_issue 8
_journal_name_full 'Acta Crystallographica Section C'
_journal_page_first 914
_journal_page_last 917
_journal_paper_doi 10.1107/S010827010100837X
_journal_volume 57
_journal_year 2001
_chemical_formula_moiety '[Fe (C18 H15 O )], C12 H12 N2'
_chemical_formula_sum 'C48 H42 Fe N2 O2'
_chemical_formula_weight 734.69
_chemical_name_systematic
;
Ferrocene-1,1'-diylbis(diphenylmethanol)--1,2-bis(4-pyridyl)ethane (1/1)
;
_space_group_IT_number 2
_symmetry_cell_setting triclinic
_symmetry_space_group_name_Hall '-P 1'
_symmetry_space_group_name_H-M 'P -1'
_cell_angle_alpha 78.6970(16)
_cell_angle_beta 87.8100(15)
_cell_angle_gamma 75.772(2)
_cell_formula_units_Z 2
_cell_length_a 9.7191(3)
_cell_length_b 11.3281(4)
_cell_length_c 17.5549(7)
_cell_measurement_reflns_used 7609
_cell_measurement_temperature 150(2)
_cell_measurement_theta_max 27.2
_cell_measurement_theta_min 2.7
_cell_volume 1837.05(11)
_computing_cell_refinement 'DENZO-SMN (Otwinowski & Minor, 1997)'
_computing_data_collection 'Collect (Nonius, 1997-2000)'
_computing_data_reduction DENZO-SMN
_computing_molecular_graphics 'PLATON (Spek, 2001)'
_computing_publication_material 'SHELXL97  and PRPKAPPA (Ferguson, 1999)'
_computing_structure_refinement 'SHELXL97 (Sheldrick, 1997)'
_computing_structure_solution 'SHELXS97 (Sheldrick, 1997)'
_diffrn_ambient_temperature 150(2)
_diffrn_measured_fraction_theta_full .984
_diffrn_measured_fraction_theta_max .984
_diffrn_measurement_device_type Kappa-CCD
_diffrn_measurement_method '\f scans, and \w scans with \k offsets'
_diffrn_radiation_monochromator graphite
_diffrn_radiation_source 'fine-focus sealed X-ray tube'
_diffrn_radiation_type 'Mo K\a'
_diffrn_radiation_wavelength .71073
_diffrn_reflns_av_R_equivalents .094
_diffrn_reflns_av_sigmaI/netI .115
_diffrn_reflns_limit_h_max 12
_diffrn_reflns_limit_h_min 0
_diffrn_reflns_limit_k_max 14
_diffrn_reflns_limit_k_min -13
_diffrn_reflns_limit_l_max 22
_diffrn_reflns_limit_l_min -22
_diffrn_reflns_number 23051
_diffrn_reflns_theta_full 27.2
_diffrn_reflns_theta_max 27.2
_diffrn_reflns_theta_min 2.7
_diffrn_standards_decay_% negligible
_exptl_absorpt_coefficient_mu .454
_exptl_absorpt_correction_T_max .923
_exptl_absorpt_correction_T_min .915
_exptl_absorpt_correction_type multi-scan
_exptl_absorpt_process_details '(DENZO-SMN; Otwinowski & Minor, 1997)'
_exptl_crystal_colour orange
_exptl_crystal_density_diffrn 1.328
_exptl_crystal_density_method 'not measured'
_exptl_crystal_description block
_exptl_crystal_F_000 772
_exptl_crystal_size_max .20
_exptl_crystal_size_mid .18
_exptl_crystal_size_min .18
_refine_diff_density_max .29
_refine_diff_density_min -.40
_refine_ls_extinction_coef .0031(7)
_refine_ls_extinction_method SHELXL97
_refine_ls_goodness_of_fit_ref .967
_refine_ls_hydrogen_treatment constr
_refine_ls_matrix_type full
_refine_ls_number_parameters 481
_refine_ls_number_reflns 8061
_refine_ls_number_restraints 0
_refine_ls_restrained_S_all .967
_refine_ls_R_factor_all .1134
_refine_ls_R_factor_gt .0510
_refine_ls_shift/su_max <0.001
_refine_ls_shift/su_mean .000
_refine_ls_structure_factor_coef Fsqd
_refine_ls_weighting_details 'w=1/[\s^2^(Fo^2^)+(0.0442P)^2^] where P=(Fo^2^+2Fc^2^)/3'
_refine_ls_weighting_scheme calc
_refine_ls_wR_factor_ref .1247
_reflns_number_gt 4882
_reflns_number_total 8061
_reflns_threshold_expression I>2\s(I)
_cod_data_source_file gg1062.cif
_cod_data_source_block I
_cod_depositor_comments
;
The following automatic conversions were performed:

'_exptl_absorpt_correction_type' value 'Multi-scan' changed to
'multi-scan' according to
/home/saulius/struct/CIF-dictionaries/cif_core.dic dictionary named
'cif_core.dic' version 2.4.1 from 2010-06-29.

Automatic conversion script
Id: cif_fix_values 1715 2011-07-08 13:25:40Z adriana 
;
_cod_original_sg_symbol_H-M P-1
_cod_database_code 2012140
_cod_database_fobs_code 2012140

loop_
_symmetry_equiv_pos_as_xyz
'x, y, z'
'-x, -y, -z'

loop_
_atom_site_label
_atom_site_fract_x
_atom_site_fract_y
_atom_site_fract_z
_atom_site_U_iso_or_equiv
_atom_site_adp_type
_atom_site_calc_flag
_atom_site_refinement_flags
_atom_site_occupancy
_atom_site_disorder_assembly
_atom_site_disorder_group
_atom_site_type_symbol
Fe1 .58246(4) .21972(4) .32690(2) .02559(13) Uani d . 1 . . Fe
O1 .32627(19) .16989(16) .19879(10) .0290(4) Uani d . 1 . . O
O2 .56163(17) -.03784(17) .23881(11) .0299(5) Uani d . 1 . . O
C1 .2769(3) .2694(2) .24043(15) .0246(6) Uani d . 1 . . C
C11 .4045(3) .3133(2) .26100(15) .0239(6) Uani d . 1 . . C
C12 .4206(3) .3742(2) .32287(16) .0297(6) Uani d . 1 . . C
C13 .5531(3) .4061(2) .31567(17) .0323(7) Uani d . 1 . . C
C14 .6213(3) .3653(3) .24918(17) .0332(7) Uani d . 1 . . C
C15 .5307(3) .3092(2) .21527(16) .0282(6) Uani d . 1 . . C
C31 .1701(3) .3750(2) .18831(15) .0258(6) Uani d . 1 . . C
C32 .0514(3) .3485(3) .16009(16) .0319(7) Uani d . 1 . . C
C33 -.0465(3) .4381(3) .11088(17) .0373(7) Uani d . 1 . . C
C34 -.0283(3) .5576(3) .08990(17) .0410(8) Uani d . 1 . . C
C35 .0869(3) .5865(3) .11831(18) .0416(8) Uani d . 1 . . C
C36 .1853(3) .4951(3) .16740(16) .0326(7) Uani d . 1 . . C
C41 .2034(3) .2184(2) .31337(15) .0249(6) Uani d . 1 . . C
C42 .2149(3) .0909(3) .33677(16) .0299(7) Uani d . 1 . . C
C43 .1574(3) .0451(3) .40611(16) .0333(7) Uani d . 1 . . C
C44 .0866(3) .1241(3) .45359(17) .0382(8) Uani d . 1 . . C
C45 .0697(3) .2510(3) .42915(16) .0344(7) Uani d . 1 . . C
C46 .1264(3) .2976(3) .35983(16) .0310(7) Uani d . 1 . . C
C2 .6992(3) -.0417(2) .26858(16) .0266(6) Uani d . 1 . . C
C21 .6802(3) .0371(2) .33112(15) .0255(6) Uani d . 1 . . C
C22 .5638(3) .0488(2) .38325(16) .0293(6) Uani d . 1 . . C
C23 .5875(3) .1191(3) .43750(16) .0307(7) Uani d . 1 . . C
C24 .7189(3) .1516(3) .41922(16) .0312(7) Uani d . 1 . . C
C25 .7762(3) .1011(3) .35407(16) .0296(6) Uani d . 1 . . C
C51 .7569(3) -.1809(3) .30422(17) .0282(6) Uani d . 1 . . C
C52 .7502(3) -.2266(3) .38375(18) .0352(7) Uani d . 1 . . C
C53 .7810(3) -.3543(3) .41295(19) .0381(8) Uani d . 1 . . C
C54 .8226(3) -.4368(3) .3628(2) .0407(8) Uani d . 1 . . C
C55 .8358(3) -.3925(3) .2847(2) .0384(8) Uani d . 1 . . C
C56 .8026(3) -.2649(3) .25523(18) .0332(7) Uani d . 1 . . C
C61 .7930(3) .0025(2) .20233(16) .0300(7) Uani d . 1 . . C
C62 .9381(3) -.0143(3) .21361(18) .0352(7) Uani d . 1 . . C
C63 1.0223(3) .0288(3) .1544(2) .0441(8) Uani d . 1 . . C
C64 .9633(4) .0887(3) .0825(2) .0498(9) Uani d . 1 . . C
C65 .8202(4) .1052(3) .06977(19) .0478(9) Uani d . 1 . . C
C66 .7355(3) .0629(3) .12927(17) .0353(7) Uani d . 1 . . C
N71 .3644(3) .2404(2) .04191(14) .0379(6) Uani d . 1 . . N
C72 .3967(3) .3484(3) .01159(17) .0431(8) Uani d . 1 . . C
C73 .4498(3) .3756(3) -.06233(17) .0387(7) Uani d . 1 . . C
C74 .4717(3) .2889(3) -.10968(16) .0290(6) Uani d . 1 . . C
C75 .4363(3) .1766(3) -.07936(17) .0368(7) Uani d . 1 . . C
C76 .3853(3) .1572(3) -.00449(17) .0393(8) Uani d . 1 . . C
C77 .5239(3) .3180(3) -.19106(16) .0332(7) Uani d . 1 . . C
N81 .7512(3) .3633(3) -.45181(15) .0462(7) Uani d . 1 . . N
C82 .6315(3) .3259(3) -.43182(18) .0429(8) Uani d . 1 . . C
C83 .5999(3) .2765(3) -.35746(17) .0364(7) Uani d . 1 . . C
C84 .6924(3) .2661(3) -.29630(17) .0314(7) Uani d . 1 . . C
C85 .8146(3) .3056(3) -.31637(19) .0384(8) Uani d . 1 . . C
C86 .8398(3) .3509(3) -.3932(2) .0468(9) Uani d . 1 . . C
C87 .6532(3) .2231(3) -.21328(17) .0346(7) Uani d . 1 . . C
H1 .3299 .1993 .1512 .044 Uiso calc R 1 . . H
H2 .5094 .0342 .2351 .045 Uiso calc R 1 . . H
H12 .3533 .3906 .3625 .036 Uiso calc R 1 . . H
H13 .5898 .4474 .3493 .039 Uiso calc R 1 . . H
H14 .7121 .3742 .2307 .040 Uiso calc R 1 . . H
H15 .5500 .2746 .1698 .034 Uiso calc R 1 . . H
H32 .0371 .2671 .1749 .038 Uiso calc R 1 . . H
H33 -.1259 .4175 .0916 .045 Uiso calc R 1 . . H
H34 -.0948 .6193 .0561 .049 Uiso calc R 1 . . H
H35 .0995 .6685 .1046 .050 Uiso calc R 1 . . H
H36 .2642 .5161 .1868 .039 Uiso calc R 1 . . H
H42 .2628 .0355 .3047 .036 Uiso calc R 1 . . H
H43 .1664 -.0418 .4214 .040 Uiso calc R 1 . . H
H44 .0503 .0919 .5021 .046 Uiso calc R 1 . . H
H45 .0186 .3064 .4605 .041 Uiso calc R 1 . . H
H46 .1127 .3848 .3436 .037 Uiso calc R 1 . . H
H22 .4838 .0151 .3818 .035 Uiso calc R 1 . . H
H23 .5266 .1407 .4788 .037 Uiso calc R 1 . . H
H24 .7609 .1992 .4461 .037 Uiso calc R 1 . . H
H25 .8635 .1084 .3298 .036 Uiso calc R 1 . . H
H52 .7245 -.1703 .4184 .042 Uiso calc R 1 . . H
H53 .7734 -.3844 .4670 .046 Uiso calc R 1 . . H
H54 .8419 -.5237 .3823 .049 Uiso calc R 1 . . H
H55 .8677 -.4491 .2506 .046 Uiso calc R 1 . . H
H56 .8115 -.2354 .2012 .040 Uiso calc R 1 . . H
H62 .9801 -.0558 .2626 .042 Uiso calc R 1 . . H
H63 1.1210 .0171 .1632 .053 Uiso calc R 1 . . H
H64 1.0212 .1185 .0421 .060 Uiso calc R 1 . . H
H65 .7795 .1455 .0203 .057 Uiso calc R 1 . . H
H66 .6368 .0753 .1201 .042 Uiso calc R 1 . . H
H72 .3821 .4100 .0428 .052 Uiso calc R 1 . . H
H73 .4711 .4538 -.0804 .046 Uiso calc R 1 . . H
H75 .4473 .1143 -.1098 .044 Uiso calc R 1 . . H
H76 .3636 .0797 .0153 .047 Uiso calc R 1 . . H
H77A .5477 .3995 -.1987 .040 Uiso calc R 1 . . H
H77B .4451 .3263 -.2274 .040 Uiso calc R 1 . . H
H82 .5646 .3343 -.4718 .051 Uiso calc R 1 . . H
H83 .5148 .2492 -.3475 .044 Uiso calc R 1 . . H
H85 .8816 .3015 -.2773 .046 Uiso calc R 1 . . H
H86 .9264 .3749 -.4050 .056 Uiso calc R 1 . . H
H87A .7342 .2144 -.1783 .042 Uiso calc R 1 . . H
H87B .6310 .1411 -.2075 .042 Uiso calc R 1 . . H

loop_
_atom_site_aniso_label
_atom_site_aniso_U_11
_atom_site_aniso_U_22
_atom_site_aniso_U_33
_atom_site_aniso_U_12
_atom_site_aniso_U_13
_atom_site_aniso_U_23
Fe1 .0260(2) .0237(2) .0258(2) -.00525(16) -.00004(16) -.00246(17)
O1 .0327(10) .0272(11) .0249(10) -.0037(8) .0019(9) -.0043(8)
O2 .0264(10) .0247(11) .0380(12) -.0032(8) -.0068(9) -.0073(9)
C1 .0280(14) .0220(15) .0216(14) -.0007(11) .0007(11) -.0063(12)
C11 .0255(14) .0198(15) .0235(14) -.0037(11) .0007(11) .0006(11)
C12 .0316(15) .0251(16) .0303(16) -.0029(12) .0006(12) -.0051(13)
C13 .0346(16) .0216(16) .0398(18) -.0073(12) -.0051(13) -.0026(13)
C14 .0306(16) .0278(17) .0380(18) -.0096(13) -.0020(13) .0046(13)
C15 .0301(15) .0246(16) .0263(15) -.0040(12) -.0001(12) .0004(12)
C31 .0274(15) .0254(16) .0220(14) -.0027(12) .0012(11) -.0035(12)
C32 .0342(16) .0297(17) .0320(17) -.0092(13) -.0017(13) -.0044(13)
C33 .0337(17) .041(2) .0337(18) -.0018(14) -.0106(13) -.0053(15)
C34 .0410(18) .037(2) .0349(18) .0047(14) -.0094(14) .0009(15)
C35 .0471(19) .0298(18) .0420(19) -.0038(14) -.0076(15) .0017(15)
C36 .0326(16) .0293(17) .0341(17) -.0057(13) -.0054(13) -.0029(13)
C41 .0229(14) .0278(16) .0224(14) -.0062(11) -.0021(11) -.0006(12)
C42 .0222(14) .0314(17) .0334(17) -.0034(12) -.0016(12) -.0039(13)
C43 .0256(15) .0341(18) .0366(17) -.0105(13) -.0024(13) .0063(14)
C44 .0308(16) .052(2) .0283(17) -.0129(15) -.0007(13) .0047(15)
C45 .0299(16) .044(2) .0266(16) -.0053(14) .0035(12) -.0049(14)
C46 .0290(15) .0329(17) .0278(16) -.0039(12) .0009(12) -.0027(13)
C2 .0232(14) .0228(15) .0335(16) -.0059(11) -.0029(12) -.0038(12)
C21 .0260(14) .0214(15) .0264(15) -.0040(11) -.0014(11) -.0004(12)
C22 .0268(15) .0265(16) .0318(16) -.0059(12) -.0019(12) .0010(13)
C23 .0339(16) .0315(17) .0248(15) -.0056(13) .0018(12) -.0039(13)
C24 .0342(16) .0300(17) .0278(16) -.0063(13) -.0062(12) -.0027(13)
C25 .0245(14) .0304(17) .0318(16) -.0054(12) -.0030(12) -.0019(13)
C51 .0185(13) .0243(16) .0407(17) -.0043(11) -.0013(12) -.0043(13)
C52 .0299(16) .0308(18) .0426(19) -.0044(13) -.0026(13) -.0052(14)
C53 .0319(16) .0293(18) .0458(19) -.0042(13) -.0064(14) .0070(15)
C54 .0317(17) .0238(17) .063(2) -.0038(13) -.0066(15) -.0025(16)
C55 .0305(16) .0257(17) .060(2) -.0045(13) -.0033(15) -.0134(16)
C56 .0300(16) .0285(17) .0425(18) -.0062(13) -.0021(13) -.0107(14)
C61 .0339(16) .0225(16) .0340(17) -.0048(12) .0022(13) -.0096(13)
C62 .0328(16) .0280(17) .0443(19) -.0061(13) .0024(14) -.0079(14)
C63 .0360(18) .038(2) .061(2) -.0107(15) .0123(16) -.0152(17)
C64 .060(2) .042(2) .050(2) -.0173(17) .0223(18) -.0133(17)
C65 .062(2) .047(2) .0339(19) -.0147(17) .0068(16) -.0077(16)
C66 .0425(18) .0340(18) .0326(17) -.0107(14) .0007(14) -.0120(14)
N71 .0460(15) .0362(16) .0286(14) -.0050(12) -.0015(11) -.0053(12)
C72 .062(2) .041(2) .0296(18) -.0133(16) -.0013(15) -.0139(15)
C73 .0482(19) .0355(19) .0359(18) -.0157(15) .0010(14) -.0079(15)
C74 .0282(15) .0270(16) .0291(16) -.0024(12) -.0047(12) -.0038(13)
C75 .0534(19) .0293(17) .0293(17) -.0114(14) .0029(14) -.0081(13)
C76 .054(2) .0271(17) .0338(18) -.0080(14) .0066(15) -.0026(14)
C77 .0331(16) .0315(17) .0331(17) -.0067(13) .0017(13) -.0035(13)
N81 .0501(17) .0551(19) .0402(16) -.0214(14) .0156(13) -.0179(14)
C82 .0421(19) .058(2) .0355(19) -.0170(16) .0059(14) -.0207(17)
C83 .0342(17) .046(2) .0353(18) -.0183(14) .0028(13) -.0127(15)
C84 .0321(16) .0272(16) .0364(17) -.0071(13) .0070(13) -.0109(13)
C85 .0254(16) .0394(19) .052(2) -.0056(13) .0034(14) -.0166(16)
C86 .0370(18) .057(2) .058(2) -.0238(16) .0190(17) -.0268(19)
C87 .0315(16) .0313(17) .0384(18) -.0055(13) -.0025(13) -.0025(14)

loop_
_atom_type_symbol
_atom_type_description
_atom_type_scat_dispersion_real
_atom_type_scat_dispersion_imag
_atom_type_scat_source
C C .0033 .0016 'International Tables Vol C Tables 4.2.6.8 and 6.1.1.4'
H H .0000 .0000 'International Tables Vol C Tables 4.2.6.8 and 6.1.1.4'
Fe Fe .3463 .8444 'International Tables Vol C Tables 4.2.6.8 and 6.1.1.4'
N N .0061 .0033 'International Tables Vol C Tables 4.2.6.8 and 6.1.1.4'
O O .0106 .0060 'International Tables Vol C Tables 4.2.6.8 and 6.1.1.4'

loop_
_geom_angle_atom_site_label_1
_geom_angle_atom_site_label_2
_geom_angle_atom_site_label_3
_geom_angle
_geom_angle_publ_flag
C1 O1 H1 109.5 no
C2 O2 H2 109.5 no
O1 C1 C11 108.4(2) no
O1 C1 C41 107.4(2) no
C11 C1 C41 111.1(2) no
O1 C1 C31 108.6(2) no
C11 C1 C31 111.1(2) no
C41 C1 C31 110.0(2) no
C12 C11 C15 106.3(2) no
C12 C11 C1 128.9(2) no
C15 C11 C1 124.6(2) no
C13 C12 C11 109.0(2) no
C13 C12 H12 125.5 no
C11 C12 H12 125.5 no
C12 C13 C14 107.8(3) no
C12 C13 H13 126.1 no
C14 C13 H13 126.1 no
C15 C14 C13 108.1(2) no
C15 C14 H14 125.9 no
C13 C14 H14 125.9 no
C14 C15 C11 108.7(2) no
C14 C15 H15 125.7 no
C11 C15 H15 125.7 no
C36 C31 C32 117.6(2) no
C36 C31 C1 123.9(2) no
C32 C31 C1 118.5(2) no
C33 C32 C31 121.5(3) no
C33 C32 H32 119.2 no
C31 C32 H32 119.2 no
C34 C33 C32 119.8(3) no
C34 C33 H33 120.1 no
C32 C33 H33 120.1 no
C35 C34 C33 119.6(3) no
C35 C34 H34 120.2 no
C33 C34 H34 120.2 no
C34 C35 C36 120.0(3) no
C34 C35 H35 120.0 no
C36 C35 H35 120.0 no
C31 C36 C35 121.4(3) no
C31 C36 H36 119.3 no
C35 C36 H36 119.3 no
C46 C41 C42 118.2(3) no
C46 C41 C1 120.7(2) no
C42 C41 C1 121.1(2) no
C43 C42 C41 120.5(3) no
C43 C42 H42 119.7 no
C41 C42 H42 119.7 no
C42 C43 C44 120.8(3) no
C42 C43 H43 119.6 no
C44 C43 H43 119.6 no
C43 C44 C45 118.9(3) no
C43 C44 H44 120.5 no
C45 C44 H44 120.5 no
C46 C45 C44 120.6(3) no
C46 C45 H45 119.7 no
C44 C45 H45 119.7 no
C45 C46 C41 120.8(3) no
C45 C46 H46 119.6 no
C41 C46 H46 119.6 no
O2 C2 C21 109.1(2) no
O2 C2 C61 110.2(2) no
C21 C2 C61 111.9(2) no
O2 C2 C51 102.9(2) no
C21 C2 C51 110.9(2) no
C61 C2 C51 111.6(2) no
C22 C21 C25 107.3(2) no
C22 C21 C2 124.0(2) no
C25 C21 C2 128.4(2) no
C23 C22 C21 108.5(2) no
C23 C22 H22 125.8 no
C21 C22 H22 125.8 no
C22 C23 C24 107.8(2) no
C22 C23 H23 126.1 no
C24 C23 H23 126.1 no
C25 C24 C23 108.2(3) no
C25 C24 H24 125.9 no
C23 C24 H24 125.9 no
C24 C25 C21 108.2(2) no
C24 C25 H25 125.9 no
C21 C25 H25 125.9 no
C56 C51 C52 118.6(3) no
C56 C51 C2 119.2(3) no
C52 C51 C2 121.8(2) no
C51 C52 C53 120.7(3) no
C51 C52 H52 119.6 no
C53 C52 H52 119.6 no
C54 C53 C52 119.8(3) no
C54 C53 H53 120.1 no
C52 C53 H53 120.1 no
C55 C54 C53 119.8(3) no
C55 C54 H54 120.1 no
C53 C54 H54 120.1 no
C54 C55 C56 120.4(3) no
C54 C55 H55 119.8 no
C56 C55 H55 119.8 no
C51 C56 C55 120.6(3) no
C51 C56 H56 119.7 no
C55 C56 H56 119.7 no
C62 C61 C66 117.9(3) no
C62 C61 C2 121.0(3) no
C66 C61 C2 121.1(2) no
C63 C62 C61 121.0(3) no
C63 C62 H62 119.5 no
C61 C62 H62 119.5 no
C64 C63 C62 120.3(3) no
C64 C63 H63 119.8 no
C62 C63 H63 119.8 no
C65 C64 C63 119.7(3) no
C65 C64 H64 120.1 no
C63 C64 H64 120.1 no
C64 C65 C66 120.0(3) no
C64 C65 H65 120.0 no
C66 C65 H65 120.0 no
C65 C66 C61 121.1(3) no
C65 C66 H66 119.5 no
C61 C66 H66 119.5 no
C76 N71 C72 115.7(3) no
N71 C72 C73 124.0(3) no
N71 C72 H72 118.0 no
C73 C72 H72 118.0 no
C74 C73 C72 119.8(3) no
C74 C73 H73 120.1 no
C72 C73 H73 120.1 no
C73 C74 C75 116.8(3) no
C73 C74 C77 120.8(3) no
C75 C74 C77 122.3(3) no
C76 C75 C74 119.2(3) no
C76 C75 H75 120.4 no
C74 C75 H75 120.4 no
N71 C76 C75 124.4(3) no
N71 C76 H76 117.8 no
C75 C76 H76 117.8 no
C74 C77 C87 116.0(2) no
C74 C77 H77A 108.3 no
C87 C77 H77A 108.3 no
C74 C77 H77B 108.3 no
C87 C77 H77B 108.3 no
H77A C77 H77B 107.4 no
C86 N81 C82 115.1(3) no
N81 C82 C83 124.2(3) no
N81 C82 H82 117.9 no
C83 C82 H82 117.9 no
C82 C83 C84 120.1(3) no
C82 C83 H83 119.9 no
C84 C83 H83 119.9 no
C85 C84 C83 115.9(3) no
C85 C84 C87 123.0(3) no
C83 C84 C87 120.9(2) no
C84 C85 C86 120.1(3) no
C84 C85 H85 120.0 no
C86 C85 H85 120.0 no
N81 C86 C85 124.6(3) no
N81 C86 H86 117.7 no
C85 C86 H86 117.7 no
C84 C87 C77 109.4(2) no
C84 C87 H87A 109.8 no
C77 C87 H87A 109.8 no
C84 C87 H87B 109.8 no
C77 C87 H87B 109.8 no
H87A C87 H87B 108.2 no

loop_
_geom_bond_atom_site_label_1
_geom_bond_atom_site_label_2
_geom_bond_site_symmetry_2
_geom_bond_distance
_geom_bond_publ_flag
Fe1 C14 . 2.027(3) no
Fe1 C13 . 2.030(3) no
Fe1 C12 . 2.036(3) no
Fe1 C24 . 2.037(3) no
Fe1 C25 . 2.038(3) no
Fe1 C22 . 2.041(3) no
Fe1 C21 . 2.042(3) no
Fe1 C15 . 2.041(3) no
Fe1 C23 . 2.045(3) no
Fe1 C11 . 2.055(2) no
O1 C1 . 1.437(3) no
O1 H1 . .8400 no
O2 C2 . 1.441(3) no
O2 H2 . .84 no
C1 C11 . 1.525(4) no
C1 C41 . 1.525(3) no
C1 C31 . 1.543(3) no
C11 C12 . 1.429(4) no
C11 C15 . 1.436(3) no
C12 C13 . 1.415(4) no
C12 H12 . .95 no
C13 C14 . 1.420(4) no
C13 H13 . .95 no
C14 C15 . 1.414(4) no
C14 H14 . .95 no
C15 H15 . .95 no
C31 C36 . 1.381(4) no
C31 C32 . 1.393(4) no
C32 C33 . 1.388(4) no
C32 H32 . .95 no
C33 C34 . 1.385(4) no
C33 H33 . .95 no
C34 C35 . 1.376(4) no
C34 H34 . .95 no
C35 C36 . 1.398(4) no
C35 H35 . .95 no
C36 H36 . .95 no
C41 C46 . 1.393(4) no
C41 C42 . 1.400(4) no
C42 C43 . 1.381(4) no
C42 H42 . .95 no
C43 C44 . 1.384(4) no
C43 H43 . .95 no
C44 C45 . 1.388(4) no
C44 H44 . .95 no
C45 C46 . 1.379(4) no
C45 H45 . .95 no
C46 H46 . .95 no
C2 C21 . 1.524(4) no
C2 C61 . 1.533(4) no
C2 C51 . 1.549(4) no
C21 C22 . 1.425(4) no
C21 C25 . 1.426(4) no
C22 C23 . 1.413(4) no
C22 H22 . .95 no
C23 C24 . 1.422(4) no
C23 H23 . .95 no
C24 C25 . 1.413(4) no
C24 H24 . .95 no
C25 H25 . .95 no
C51 C56 . 1.388(4) no
C51 C52 . 1.396(4) no
C52 C53 . 1.397(4) no
C52 H52 . .95 no
C53 C54 . 1.386(4) no
C53 H53 . .95 no
C54 C55 . 1.378(4) no
C54 H54 . .95 no
C55 C56 . 1.397(4) no
C55 H55 . .95 no
C56 H56 . .95 no
C61 C62 . 1.393(4) no
C61 C66 . 1.396(4) no
C62 C63 . 1.386(4) no
C62 H62 . .95 no
C63 C64 . 1.381(4) no
C63 H63 . .95 no
C64 C65 . 1.378(4) no
C64 H64 . .95 no
C65 C66 . 1.390(4) no
C65 H65 . .95 no
C66 H66 . .95 no
N71 C76 . 1.337(4) no
N71 C72 . 1.341(4) no
C72 C73 . 1.384(4) no
C72 H72 . .95 no
C73 C74 . 1.380(4) no
C73 H73 . .95 no
C74 C75 . 1.398(4) no
C74 C77 . 1.500(4) no
C75 C76 . 1.383(4) no
C75 H75 . .95 no
C76 H76 . .95 no
C77 C87 . 1.533(4) no
C77 H77A . .99 no
C77 H77B . .99 no
N81 C86 . 1.331(4) no
N81 C82 . 1.346(4) no
C82 C83 . 1.371(4) no
C82 H82 . .95 no
C83 C84 . 1.396(4) no
C83 H83 . .95 no
C84 C85 . 1.379(4) no
C84 C87 . 1.509(4) no
C85 C86 . 1.381(4) no
C85 H85 . .95 no
C86 H86 . .95 no
C87 H87A . .99 no
C87 H87B . .99 no

loop_
_geom_hbond_atom_site_label_D
_geom_hbond_atom_site_label_H
_geom_hbond_atom_site_label_A
_geom_hbond_distance_DH
_geom_hbond_distance_HA
_geom_hbond_distance_DA
_geom_hbond_angle_DHA
_geom_hbond_publ_flag
O1 H1 N71 .84 1.92 2.751(3) 170 y
O2 H2 O1 .84 2.07 2.845(2) 153 y

loop_
_geom_torsion_atom_site_label_1
_geom_torsion_atom_site_label_2
_geom_torsion_atom_site_label_3
_geom_torsion_atom_site_label_4
_geom_torsion
_geom_torsion_publ_flag
O1 C1 C11 C12 -155.0(2) y
C31 C1 C11 C12 85.7(3) y
C41 C1 C11 C12 -37.2(4) y
O1 C1 C11 C15 30.6(3) no
C41 C1 C11 C15 148.5(2) no
C31 C1 C11 C15 -88.6(3) no
C15 C11 C12 C13 -.3(3) no
C1 C11 C12 C13 -175.4(2) no
C11 C12 C13 C14 -.1(3) no
C12 C13 C14 C15 .4(3) no
C13 C14 C15 C11 -.6(3) no
C12 C11 C15 C14 .5(3) no
C1 C11 C15 C14 175.9(2) no
O1 C1 C31 C36 -122.8(3) no
C11 C1 C31 C36 -3.7(4) no
C41 C1 C31 C36 119.9(3) no
O1 C1 C31 C32 56.9(3) no
C11 C1 C31 C32 176.0(2) no
C41 C1 C31 C32 -60.4(3) no
C36 C31 C32 C33 1.8(4) no
C1 C31 C32 C33 -177.9(3) no
C31 C32 C33 C34 -1.1(4) no
C32 C33 C34 C35 -.2(5) no
C33 C34 C35 C36 .6(5) no
C32 C31 C36 C35 -1.4(4) no
C1 C31 C36 C35 178.3(3) no
C34 C35 C36 C31 .2(5) no
O1 C1 C41 C46 -170.6(2) no
C11 C1 C41 C46 70.9(3) no
C31 C1 C41 C46 -52.6(3) no
O1 C1 C41 C42 11.4(3) no
C11 C1 C41 C42 -107.1(3) no
C31 C1 C41 C42 129.4(2) no
C46 C41 C42 C43 -3.2(4) no
C1 C41 C42 C43 174.9(2) no
C41 C42 C43 C44 .3(4) no
C42 C43 C44 C45 2.4(4) no
C43 C44 C45 C46 -2.1(4) no
C44 C45 C46 C41 -.9(4) no
C42 C41 C46 C45 3.5(4) no
C1 C41 C46 C45 -174.6(2) no
C73 C74 C77 C87 128.6(3) y
C83 C84 C87 C77 -64.3(3) y
O2 C2 C21 C22 34.4(3) y
C51 C2 C21 C22 -78.2(3) y
C61 C2 C21 C22 156.6(2) y
O2 C2 C21 C25 -152.2(2) no
C61 C2 C21 C25 -30.0(4) no
C51 C2 C21 C25 95.2(3) no
C25 C21 C22 C23 .0(3) no
C2 C21 C22 C23 174.6(2) no
C21 C22 C23 C24 .1(3) no
C22 C23 C24 C25 -.3(3) no
C23 C24 C25 C21 .3(3) no
C22 C21 C25 C24 -.2(3) no
C2 C21 C25 C24 -174.4(3) no
O2 C2 C51 C56 73.9(3) no
C21 C2 C51 C56 -169.7(2) no
C61 C2 C51 C56 -44.3(3) no
O2 C2 C51 C52 -99.2(3) no
C21 C2 C51 C52 17.3(3) no
C61 C2 C51 C52 142.7(2) no
C56 C51 C52 C53 -3.7(4) no
C2 C51 C52 C53 169.4(2) no
C51 C52 C53 C54 1.9(4) no
C52 C53 C54 C55 1.1(4) no
C53 C54 C55 C56 -2.3(4) no
C52 C51 C56 C55 2.5(4) no
C2 C51 C56 C55 -170.7(2) no
C54 C55 C56 C51 .4(4) no
O2 C2 C61 C62 -168.0(2) no
C21 C2 C61 C62 70.5(3) no
C51 C2 C61 C62 -54.3(3) no
O2 C2 C61 C66 13.2(3) no
C21 C2 C61 C66 -108.3(3) no
C51 C2 C61 C66 126.9(3) no
C66 C61 C62 C63 .7(4) no
C2 C61 C62 C63 -178.2(3) no
C61 C62 C63 C64 -.4(5) no
C62 C63 C64 C65 -.3(5) no
C63 C64 C65 C66 .8(5) no
C64 C65 C66 C61 -.5(5) no
C62 C61 C66 C65 -.2(4) no
C2 C61 C66 C65 178.7(3) no
C76 N71 C72 C73 -.7(4) no
N71 C72 C73 C74 .4(5) no
C72 C73 C74 C75 .7(4) no
C72 C73 C74 C77 177.7(2) no
C73 C74 C75 C76 -1.4(4) no
C77 C74 C75 C76 -178.3(2) no
C72 N71 C76 C75 -.1(4) no
C74 C75 C76 N71 1.1(5) no
C75 C74 C77 C87 -54.6(4) no
C86 N81 C82 C83 -.9(5) no
N81 C82 C83 C84 2.2(5) no
C82 C83 C84 C85 -1.3(4) no
C82 C83 C84 C87 174.3(3) no
C83 C84 C85 C86 -.5(4) no
C87 C84 C85 C86 -176.0(3) no
C82 N81 C86 C85 -1.1(5) no
C84 C85 C86 N81 1.8(5) no
C85 C84 C87 C77 110.9(3) no
C74 C77 C87 C84 -179.8(2) y
